data_7211530
loop_
_publ_author_name
'Sun, Li-Xin'
'Qi, Yan'
'Wang, You-Ming'
'Che, Yun-Xia'
'Zheng, Ji-Min'

_publ_section_title
;
 A variety of novel complexes constructed from
 biphenyl-3,3&#x2032;,4,4&#x2032;-tetracarboxylate and flexible
 bis(imidazole) ligands
;
_journal_issue 5
_journal_name_full CrystEngComm
_journal_page_first 1540
_journal_paper_doi 10.1039/b909590j
_journal_volume 12
_journal_year 2010
_chemical_formula_sum 'C22 H17 Co N4 O4'
_chemical_formula_weight 460.33
_chemical_name_systematic
;
?
;
_space_group_IT_number 14
_symmetry_cell_setting monoclinic
_symmetry_space_group_name_Hall '-P 2ybc'
_symmetry_space_group_name_H-M 'P 1 21/c 1'
_atom_sites_solution_hydrogens geom
_atom_sites_solution_primary direct
_atom_sites_solution_secondary difmap
_audit_creation_method SHELXL-97
_cell_angle_alpha 90.00
_cell_angle_beta 107.92(3)
_cell_angle_gamma 90.00
_cell_formula_units_Z 4
_cell_length_a 9.3106(19)
_cell_length_b 11.023(2)
_cell_length_c 20.395(6)
_cell_measurement_reflns_used 8673
_cell_measurement_temperature 293(2)
_cell_measurement_theta_max 27
_cell_measurement_theta_min 3.18
_cell_volume 1991.6(9)
_computing_cell_refinement 'RAXIS-RAPID Auto(Rigaku, 2004)'
_computing_data_collection 'RAXIS-RAPID Auto(Rigaku, 2004)'
_computing_data_reduction 'CrystalStructure(Rigaku/MSC, 2004)'
_computing_molecular_graphics 'SHELXL-97 (Sheldrick, 2001)'
_computing_publication_material 'SHELXL-97 (Sheldrick, 1997)'
_computing_structure_refinement 'SHELXL-97 (Sheldrick, 1997)'
_computing_structure_solution 'SHELXS-97 (Sheldrick, 1997)'
_diffrn_ambient_temperature 298(2)
_diffrn_measured_fraction_theta_full 0.997
_diffrn_measured_fraction_theta_max 0.997
_diffrn_measurement_device_type 'rigaku r-axis rapid IP area detector'
_diffrn_measurement_method '\w scans'
_diffrn_radiation_monochromator graphite
_diffrn_radiation_probe x-ray
_diffrn_radiation_type MoK\a
_diffrn_radiation_wavelength 0.71073
_diffrn_reflns_av_R_equivalents 0.2189
_diffrn_reflns_av_sigmaI/netI 0.1949
_diffrn_reflns_limit_h_max 11
_diffrn_reflns_limit_h_min -12
_diffrn_reflns_limit_k_max 14
_diffrn_reflns_limit_k_min -14
_diffrn_reflns_limit_l_max 26
_diffrn_reflns_limit_l_min -25
_diffrn_reflns_number 18692
_diffrn_reflns_theta_full 27.48
_diffrn_reflns_theta_max 27.48
_diffrn_reflns_theta_min 3.18
_diffrn_source 'rotating anode'
_exptl_absorpt_coefficient_mu 0.900
_exptl_absorpt_correction_T_max 0.8405
_exptl_absorpt_correction_T_min 0.8405
_exptl_absorpt_correction_type multi-scan
_exptl_crystal_density_diffrn 1.535
_exptl_crystal_density_method 'not measured'
_exptl_crystal_F_000 944
_exptl_crystal_size_max 0.20
_exptl_crystal_size_mid 0.20
_exptl_crystal_size_min 0.20
_refine_diff_density_max 0.392
_refine_diff_density_min -0.609
_refine_diff_density_rms 0.087
_refine_ls_extinction_method none
_refine_ls_goodness_of_fit_ref 0.909
_refine_ls_hydrogen_treatment constr
_refine_ls_matrix_type full
_refine_ls_number_parameters 280
_refine_ls_number_reflns 4550
_refine_ls_number_restraints 0
_refine_ls_restrained_S_all 0.909
_refine_ls_R_factor_all 0.1924
_refine_ls_R_factor_gt 0.0672
_refine_ls_shift/su_max 0.000
_refine_ls_shift/su_mean 0.000
_refine_ls_structure_factor_coef Fsqd
_refine_ls_weighting_details 'calc w=1/[\s^2^(Fo^2^)+(0.0479P)^2^+0.0000P] where P=(Fo^2^+2Fc^2^)/3'
_refine_ls_weighting_scheme calc
_refine_ls_wR_factor_gt 0.1081
_refine_ls_wR_factor_ref 0.1404
_reflns_number_gt 1944
_reflns_number_total 4550
_reflns_threshold_expression >2sigma(I)
_cod_data_source_file b909590j.txt
_cod_data_source_block shelxl
_cod_depositor_comments
;
The following automatic conversions were performed:

'_symmetry_cell_setting' value 'Monoclinic' changed to 'monoclinic'
according to /home/saulius/struct/CIF-dictionaries/cif_core.dic
dictionary named 'cif_core.dic' version 2.4.2 from 2011-04-26.

Automatic conversion script
Id: cif_fix_values 1891 2012-01-12 08:04:46Z andrius 
;
_cod_original_cell_volume 1991.6(8)
_cod_original_sg_symbol_H-M P2(1)/c
_cod_database_code 7211530

loop_
_symmetry_equiv_pos_as_xyz
'x, y, z'
'-x, y+1/2, -z+1/2'
'-x, -y, -z'
'x, -y-1/2, z-1/2'

loop_
_atom_site_label
_atom_site_type_symbol
_atom_site_fract_x
_atom_site_fract_y
_atom_site_fract_z
_atom_site_U_iso_or_equiv
_atom_site_adp_type
_atom_site_occupancy
_atom_site_symmetry_multiplicity
_atom_site_calc_flag
_atom_site_refinement_flags
C1 C 0.7278(6) 0.1910(5) 0.2220(3) 0.0432(15) Uani 1 1 d .
H1 H 0.6770 0.1518 0.2487 0.052 Uiso 1 1 calc R
C2 C 0.7868(6) 0.3167(5) 0.1535(3) 0.0450(15) Uani 1 1 d .
H2 H 0.7834 0.3818 0.1241 0.054 Uiso 1 1 calc R
C3 C 0.8982(7) 0.2336(6) 0.1722(3) 0.0579(18) Uani 1 1 d .
H3 H 0.9840 0.2306 0.1580 0.070 Uiso 1 1 calc R
C4 C 0.9515(7) 0.0492(6) 0.2507(3) 0.072(2) Uani 1 1 d .
H4A H 0.9030 0.0124 0.2816 0.086 Uiso 1 1 calc R
H4B H 1.0508 0.0766 0.2781 0.086 Uiso 1 1 calc R
C5 C 0.9680(6) -0.0440(6) 0.1999(3) 0.0468(16) Uani 1 1 d .
C6 C 1.0901(6) -0.0465(5) 0.1769(3) 0.0482(15) Uani 1 1 d .
H6 H 1.1681 0.0085 0.1946 0.058 Uiso 1 1 calc R
C7 C 1.1006(6) -0.1288(6) 0.1278(3) 0.0513(16) Uani 1 1 d .
H7 H 1.1850 -0.1273 0.1126 0.062 Uiso 1 1 calc R
C8 C 0.9891(7) -0.2132(6) 0.1009(3) 0.0527(17) Uani 1 1 d .
C9 C 0.8691(7) -0.2138(7) 0.1268(4) 0.075(2) Uani 1 1 d .
H9 H 0.7935 -0.2715 0.1110 0.090 Uiso 1 1 calc R
C10 C 0.8585(7) -0.1307(8) 0.1756(4) 0.081(3) Uani 1 1 d .
H10 H 0.7761 -0.1334 0.1923 0.097 Uiso 1 1 calc R
C11 C 1.0008(7) -0.3016(6) 0.0462(3) 0.077(2) Uani 1 1 d .
H11A H 1.0981 -0.2924 0.0387 0.092 Uiso 1 1 calc R
H11B H 0.9939 -0.3838 0.0619 0.092 Uiso 1 1 calc R
C12 C 0.7793(6) -0.3620(5) -0.0541(3) 0.0547(17) Uani 1 1 d .
H12 H 0.7739 -0.4418 -0.0402 0.066 Uiso 1 1 calc R
C13 C 0.8549(7) -0.1760(6) -0.0564(3) 0.0576(18) Uani 1 1 d .
H13 H 0.9088 -0.1039 -0.0455 0.069 Uiso 1 1 calc R
C14 C 0.7350(6) -0.1986(5) -0.1127(3) 0.0471(15) Uani 1 1 d .
H14 H 0.6914 -0.1427 -0.1472 0.057 Uiso 1 1 calc R
C15 C 0.4997(5) 0.3510(5) 0.3025(3) 0.0328(13) Uani 1 1 d .
C16 C 0.5150(5) 0.3391(5) 0.3765(2) 0.0275(12) Uani 1 1 d .
C17 C 0.5055(5) 0.4438(5) 0.4130(2) 0.0308(12) Uani 1 1 d .
H17 H 0.4971 0.5179 0.3903 0.037 Uiso 1 1 calc R
C18 C 0.5079(6) 0.4441(4) 0.4817(3) 0.0303(12) Uani 1 1 d .
C19 C 0.5247(6) 0.3304(5) 0.5135(3) 0.0394(14) Uani 1 1 d .
H19 H 0.5281 0.3253 0.5595 0.047 Uiso 1 1 calc R
C20 C 0.5364(6) 0.2253(5) 0.4784(3) 0.0422(14) Uani 1 1 d .
H20 H 0.5477 0.1512 0.5013 0.051 Uiso 1 1 calc R
C21 C 0.5317(5) 0.2283(5) 0.4100(3) 0.0309(12) Uani 1 1 d .
C22 C 0.5494(6) 0.1112(5) 0.3759(2) 0.0373(13) Uani 1 1 d .
Co1 Co 0.49436(8) 0.39433(7) 0.18036(4) 0.0315(2) Uani 1 1 d .
N1 N 0.6880(5) -0.3147(4) -0.1113(2) 0.0402(12) Uani 1 1 d .
N2 N 0.8804(5) -0.2810(5) -0.0187(3) 0.0548(15) Uani 1 1 d .
N3 N 0.8611(5) 0.1550(5) 0.2159(2) 0.0501(13) Uani 1 1 d .
N4 N 0.6785(5) 0.2904(4) 0.1848(2) 0.0367(11) Uani 1 1 d .
O1 O 0.5275(4) 0.4508(3) 0.27907(17) 0.0400(9) Uani 1 1 d .
O2 O 0.4529(4) 0.2623(3) 0.26303(17) 0.0397(9) Uani 1 1 d .
O3 O 0.6636(4) 0.0901(3) 0.35914(19) 0.0455(10) Uani 1 1 d .
O4 O 0.4445(4) 0.0316(3) 0.37014(18) 0.0455(10) Uani 1 1 d .

loop_
_atom_site_aniso_label
_atom_site_aniso_U_11
_atom_site_aniso_U_22
_atom_site_aniso_U_33
_atom_site_aniso_U_23
_atom_site_aniso_U_13
_atom_site_aniso_U_12
C1 0.057(4) 0.042(4) 0.036(4) -0.006(3) 0.023(3) 0.007(3)
C2 0.057(4) 0.050(4) 0.034(3) 0.001(3) 0.023(3) -0.003(3)
C3 0.047(4) 0.074(5) 0.060(5) -0.005(4) 0.027(3) 0.016(4)
C4 0.086(5) 0.078(5) 0.044(4) 0.008(4) 0.011(3) 0.047(4)
C5 0.048(4) 0.058(4) 0.031(3) 0.000(3) 0.008(3) 0.019(3)
C6 0.050(4) 0.041(4) 0.054(4) -0.003(3) 0.016(3) -0.002(3)
C7 0.048(3) 0.059(5) 0.049(4) -0.009(3) 0.017(3) 0.008(3)
C8 0.049(4) 0.044(4) 0.052(4) -0.011(3) -0.004(3) 0.009(3)
C9 0.048(4) 0.096(7) 0.066(5) -0.013(5) -0.002(4) -0.016(4)
C10 0.041(4) 0.138(8) 0.065(5) -0.016(5) 0.015(3) 0.001(5)
C11 0.070(5) 0.071(5) 0.058(5) -0.030(4) -0.026(4) 0.034(4)
C12 0.070(4) 0.036(4) 0.046(4) -0.006(3) 0.000(3) 0.008(3)
C13 0.066(4) 0.043(4) 0.060(5) -0.013(4) 0.014(4) -0.007(3)
C14 0.060(4) 0.035(4) 0.046(4) -0.004(3) 0.016(3) -0.003(3)
C15 0.037(3) 0.038(4) 0.028(3) 0.002(3) 0.017(3) 0.009(3)
C16 0.035(3) 0.026(3) 0.024(3) -0.008(2) 0.014(2) -0.001(2)
C17 0.042(3) 0.030(3) 0.023(3) 0.006(2) 0.014(2) 0.001(2)
C18 0.047(3) 0.024(3) 0.022(3) -0.002(2) 0.013(2) -0.003(3)
C19 0.071(4) 0.032(3) 0.019(3) 0.002(3) 0.019(3) 0.000(3)
C20 0.075(4) 0.022(3) 0.034(4) -0.002(3) 0.024(3) -0.005(3)
C21 0.043(3) 0.027(3) 0.026(3) -0.002(2) 0.016(2) -0.003(2)
C22 0.066(4) 0.024(3) 0.023(3) 0.003(3) 0.015(3) 0.001(3)
Co1 0.0447(4) 0.0284(4) 0.0241(4) 0.0004(4) 0.0147(3) 0.0028(4)
N1 0.046(3) 0.032(3) 0.038(3) 0.001(2) 0.008(2) 0.005(2)
N2 0.057(3) 0.047(3) 0.045(3) -0.014(3) -0.008(2) 0.007(3)
N3 0.061(3) 0.058(4) 0.032(3) 0.002(3) 0.015(2) 0.022(3)
N4 0.049(3) 0.038(3) 0.025(3) 0.003(2) 0.014(2) 0.004(2)
O1 0.067(2) 0.029(2) 0.028(2) 0.0024(18) 0.0191(18) 0.008(2)
O2 0.057(2) 0.040(3) 0.023(2) -0.0087(18) 0.0141(17) -0.0032(19)
O3 0.059(2) 0.039(3) 0.048(2) 0.003(2) 0.030(2) 0.011(2)
O4 0.067(2) 0.031(2) 0.045(3) -0.012(2) 0.027(2) -0.010(2)

loop_
_atom_type_symbol
_atom_type_description
_atom_type_scat_dispersion_real
_atom_type_scat_dispersion_imag
_atom_type_scat_source
C C 0.0033 0.0016 'International Tables Vol C Tables 4.2.6.8 and 6.1.1.4'
H H 0.0000 0.0000 'International Tables Vol C Tables 4.2.6.8 and 6.1.1.4'
N N 0.0061 0.0033 'International Tables Vol C Tables 4.2.6.8 and 6.1.1.4'
O O 0.0106 0.0060 'International Tables Vol C Tables 4.2.6.8 and 6.1.1.4'
Co Co 0.3494 0.9721 'International Tables Vol C Tables 4.2.6.8 and 6.1.1.4'

loop_
_geom_angle_atom_site_label_1
_geom_angle_atom_site_label_2
_geom_angle_atom_site_label_3
_geom_angle
_geom_angle_site_symmetry_1
_geom_angle_site_symmetry_3
N4 C1 N3 110.9(5) . .
N4 C1 H1 124.6 . .
N3 C1 H1 124.6 . .
C3 C2 N4 109.6(5) . .
C3 C2 H2 125.2 . .
N4 C2 H2 125.2 . .
C2 C3 N3 106.8(5) . .
C2 C3 H3 126.6 . .
N3 C3 H3 126.6 . .
N3 C4 C5 111.8(5) . .
N3 C4 H4A 109.3 . .
C5 C4 H4A 109.3 . .
N3 C4 H4B 109.3 . .
C5 C4 H4B 109.3 . .
H4A C4 H4B 107.9 . .
C6 C5 C10 117.9(6) . .
C6 C5 C4 121.9(6) . .
C10 C5 C4 120.2(6) . .
C5 C6 C7 121.4(6) . .
C5 C6 H6 119.3 . .
C7 C6 H6 119.3 . .
C6 C7 C8 121.5(6) . .
C6 C7 H7 119.3 . .
C8 C7 H7 119.3 . .
C9 C8 C7 116.9(6) . .
C9 C8 C11 122.1(6) . .
C7 C8 C11 121.0(6) . .
C8 C9 C10 121.5(7) . .
C8 C9 H9 119.3 . .
C10 C9 H9 119.3 . .
C5 C10 C9 120.8(6) . .
C5 C10 H10 119.6 . .
C9 C10 H10 119.6 . .
N2 C11 C8 111.0(5) . .
N2 C11 H11A 109.4 . .
C8 C11 H11A 109.4 . .
N2 C11 H11B 109.4 . .
C8 C11 H11B 109.4 . .
H11A C11 H11B 108.0 . .
N1 C12 N2 111.6(5) . .
N1 C12 H12 124.2 . .
N2 C12 H12 124.2 . .
C14 C13 N2 106.0(5) . .
C14 C13 H13 127.0 . .
N2 C13 H13 127.0 . .
N1 C14 C13 110.0(5) . .
N1 C14 H14 125.0 . .
C13 C14 H14 125.0 . .
O2 C15 O1 120.5(5) . .
O2 C15 C16 119.4(5) . .
O1 C15 C16 120.0(5) . .
C21 C16 C17 118.9(5) . .
C21 C16 C15 122.9(5) . .
C17 C16 C15 118.1(5) . .
C16 C17 C18 123.7(5) . .
C16 C17 H17 118.1 . .
C18 C17 H17 118.1 . .
C17 C18 C19 115.4(4) . .
C17 C18 C18 122.5(6) . 3_666
C19 C18 C18 122.1(6) . 3_666
C20 C19 C18 121.8(5) . .
C20 C19 H19 119.1 . .
C18 C19 H19 119.1 . .
C19 C20 C21 121.2(5) . .
C19 C20 H20 119.4 . .
C21 C20 H20 119.4 . .
C20 C21 C16 118.9(5) . .
C20 C21 C22 118.3(5) . .
C16 C21 C22 122.8(5) . .
O3 C22 O4 122.6(5) . .
O3 C22 C21 121.2(5) . .
O4 C22 C21 116.1(5) . .
O4 Co1 O1 107.19(15) 2_655 .
O4 Co1 N1 106.06(17) 2_655 3_655
O1 Co1 N1 130.87(17) . 3_655
O4 Co1 N4 94.54(16) 2_655 .
O1 Co1 N4 104.93(15) . .
N1 Co1 N4 107.36(17) 3_655 .
O4 Co1 O2 166.03(14) 2_655 .
O1 Co1 O2 59.22(13) . .
N1 Co1 O2 86.77(16) 3_655 .
N4 Co1 O2 86.64(15) . .
C12 N1 C14 105.5(5) . .
C12 N1 Co1 127.8(4) . 3_655
C14 N1 Co1 126.6(4) . 3_655
C12 N2 C13 106.8(5) . .
C12 N2 C11 126.9(6) . .
C13 N2 C11 126.2(6) . .
C1 N3 C3 107.5(5) . .
C1 N3 C4 126.3(5) . .
C3 N3 C4 126.3(5) . .
C1 N4 C2 105.3(5) . .
C1 N4 Co1 128.7(4) . .
C2 N4 Co1 125.8(4) . .
C15 O1 Co1 97.0(3) . .
C15 O2 Co1 82.9(3) . .
C22 O4 Co1 103.5(3) . 2_645

loop_
_geom_bond_atom_site_label_1
_geom_bond_atom_site_label_2
_geom_bond_distance
_geom_bond_site_symmetry_2
C1 N4 1.331(6) .
C1 N3 1.345(6) .
C1 H1 0.9300 .
C2 C3 1.348(7) .
C2 N4 1.379(6) .
C2 H2 0.9300 .
C3 N3 1.362(7) .
C3 H3 0.9300 .
C4 N3 1.485(7) .
C4 C5 1.499(8) .
C4 H4A 0.9700 .
C4 H4B 0.9700 .
C5 C6 1.357(7) .
C5 C10 1.375(9) .
C6 C7 1.376(7) .
C6 H6 0.9300 .
C7 C8 1.376(7) .
C7 H7 0.9300 .
C8 C9 1.375(9) .
C8 C11 1.509(8) .
C9 C10 1.379(9) .
C9 H9 0.9300 .
C10 H10 0.9300 .
C11 N2 1.466(7) .
C11 H11A 0.9700 .
C11 H11B 0.9700 .
C12 N1 1.321(6) .
C12 N2 1.337(6) .
C12 H12 0.9300 .
C13 C14 1.356(7) .
C13 N2 1.369(7) .
C13 H13 0.9300 .
C14 N1 1.356(7) .
C14 H14 0.9300 .
C15 O2 1.257(6) .
C15 O1 1.258(6) .
C15 C16 1.477(7) .
C16 C21 1.386(7) .
C16 C17 1.391(6) .
C17 C18 1.395(6) .
C17 H17 0.9300 .
C18 C19 1.397(6) .
C18 C18 1.471(9) 3_666
C19 C20 1.384(7) .
C19 H19 0.9300 .
C20 C21 1.382(6) .
C20 H20 0.9300 .
C21 C22 1.499(7) .
C22 O3 1.236(6) .
C22 O4 1.290(6) .
Co1 O4 2.009(4) 2_655
Co1 O1 2.038(3) .
Co1 N1 2.041(4) 3_655
Co1 N4 2.041(4) .
Co1 O2 2.348(4) .
N1 Co1 2.041(4) 3_655
O4 Co1 2.009(4) 2_645

loop_
_geom_torsion_atom_site_label_1
_geom_torsion_atom_site_label_2
_geom_torsion_atom_site_label_3
_geom_torsion_atom_site_label_4
_geom_torsion
_geom_torsion_site_symmetry_1
_geom_torsion_site_symmetry_4
N4 C2 C3 N3 -0.5(7) . .
N3 C4 C5 C6 94.8(7) . .
N3 C4 C5 C10 -85.6(8) . .
C10 C5 C6 C7 3.5(9) . .
C4 C5 C6 C7 -176.9(6) . .
C5 C6 C7 C8 -1.0(10) . .
C6 C7 C8 C9 -1.9(9) . .
C6 C7 C8 C11 179.0(6) . .
C7 C8 C9 C10 2.3(11) . .
C11 C8 C9 C10 -178.6(6) . .
C6 C5 C10 C9 -3.1(10) . .
C4 C5 C10 C9 177.3(6) . .
C8 C9 C10 C5 0.2(12) . .
C9 C8 C11 N2 65.4(9) . .
C7 C8 C11 N2 -115.5(6) . .
N2 C13 C14 N1 -1.0(7) . .
O2 C15 C16 C21 23.0(7) . .
O1 C15 C16 C21 -159.8(5) . .
O2 C15 C16 C17 -154.1(5) . .
O1 C15 C16 C17 23.1(7) . .
C21 C16 C17 C18 -1.7(7) . .
C15 C16 C17 C18 175.5(4) . .
C16 C17 C18 C19 1.6(7) . .
C16 C17 C18 C18 -177.7(6) . 3_666
C17 C18 C19 C20 -0.7(8) . .
C18 C18 C19 C20 178.7(6) 3_666 .
C18 C19 C20 C21 -0.1(8) . .
C19 C20 C21 C16 0.1(8) . .
C19 C20 C21 C22 178.3(5) . .
C17 C16 C21 C20 0.8(7) . .
C15 C16 C21 C20 -176.3(4) . .
C17 C16 C21 C22 -177.4(5) . .
C15 C16 C21 C22 5.6(8) . .
C20 C21 C22 O3 -110.7(6) . .
C16 C21 C22 O3 67.5(7) . .
C20 C21 C22 O4 64.2(6) . .
C16 C21 C22 O4 -117.6(5) . .
N2 C12 N1 C14 0.9(7) . .
N2 C12 N1 Co1 -175.4(4) . 3_655
C13 C14 N1 C12 0.1(7) . .
C13 C14 N1 Co1 176.5(4) . 3_655
N1 C12 N2 C13 -1.6(7) . .
N1 C12 N2 C11 -178.8(6) . .
C14 C13 N2 C12 1.6(7) . .
C14 C13 N2 C11 178.8(6) . .
C8 C11 N2 C12 -123.9(7) . .
C8 C11 N2 C13 59.5(9) . .
N4 C1 N3 C3 -0.8(7) . .
N4 C1 N3 C4 179.0(5) . .
C2 C3 N3 C1 0.7(7) . .
C2 C3 N3 C4 -179.0(5) . .
C5 C4 N3 C1 117.0(6) . .
C5 C4 N3 C3 -63.3(8) . .
N3 C1 N4 C2 0.4(6) . .
N3 C1 N4 Co1 -174.1(3) . .
C3 C2 N4 C1 0.0(6) . .
C3 C2 N4 Co1 174.8(4) . .
O4 Co1 N4 C1 167.7(5) 2_655 .
O1 Co1 N4 C1 58.5(5) . .
N1 Co1 N4 C1 -83.9(5) 3_655 .
O2 Co1 N4 C1 1.6(5) . .
O4 Co1 N4 C2 -5.9(4) 2_655 .
O1 Co1 N4 C2 -115.0(4) . .
N1 Co1 N4 C2 102.5(4) 3_655 .
O2 Co1 N4 C2 -171.9(4) . .
O2 C15 O1 Co1 -5.8(5) . .
C16 C15 O1 Co1 177.0(4) . .
O4 Co1 O1 C15 -173.3(3) 2_655 .
N1 Co1 O1 C15 56.1(4) 3_655 .
N4 Co1 O1 C15 -73.6(3) . .
O2 Co1 O1 C15 3.1(3) . .
O1 C15 O2 Co1 5.0(5) . .
C16 C15 O2 Co1 -177.8(4) . .
O4 Co1 O2 C15 11.2(7) 2_655 .
O1 Co1 O2 C15 -3.1(3) . .
N1 Co1 O2 C15 -145.9(3) 3_655 .
N4 Co1 O2 C15 106.5(3) . .
O3 C22 O4 Co1 -7.2(6) . 2_645
C21 C22 O4 Co1 177.9(3) . 2_645
